data_7716172
loop_
_publ_author_name
'Forooghi, Kimia'
'Amiri Rudbari, Hadi'
'Stagno, Claudio'
'Iraci, Nunzio'
'Cuevas-Vicario, Jos&#xe9; V'
'Kordestani, Nazanin'
'Schirmeister, Tanja'
'Efferth, Thomas'
'Omer, Ejlal A.'
'Moini, Nakisa'
'Aryaeifar, Mahnaz'
'Blacque, Olivier'
'Azadbakht, Reza'
'Micale, Nicola'

_publ_section_title
;
 Structural features and antiproliferative activity of Pd(II) complexes
 with halogenated ligands: a comparative study between Schiff base and
 reduced Schiff base complexes.
;
_journal_issue 25
_journal_name_full 'Dalton transactions (Cambridge, England : 2003)'
_journal_page_first 10571
_journal_page_last 10591
_journal_paper_doi 10.1039/d4dt00132j
_journal_volume 53
_journal_year 2024
_chemical_formula_moiety 'C14 H14 Cl4 N2 O Pd, C2 H3 N'
_chemical_formula_sum 'C16 H17 Cl4 N3 O Pd'
_chemical_formula_weight 515.52
_space_group_crystal_system triclinic
_space_group_IT_number 2
_space_group_name_Hall '-P 1'
_space_group_name_H-M_alt 'P -1'
_atom_sites_solution_hydrogens mixed
_atom_sites_solution_primary dual
_audit_creation_date 2022-02-03
_audit_creation_method
;
Olex2 1.5
(compiled 2021.12.09 svn.r5202d8cf for OlexSys, GUI svn.r6439)
;
_audit_update_record
;
2022-08-28 deposited with the CCDC.	2024-05-16 downloaded from the CCDC.
;
_cell_angle_alpha 64.023(5)
_cell_angle_beta 77.255(4)
_cell_angle_gamma 84.618(4)
_cell_formula_units_Z 2
_cell_length_a 8.6004(3)
_cell_length_b 10.6416(5)
_cell_length_c 12.0185(6)
_cell_measurement_reflns_used 21429
_cell_measurement_temperature 160(1)
_cell_measurement_theta_max 32.4950
_cell_measurement_theta_min 2.7720
_cell_volume 964.46(9)
_computing_cell_refinement 'CrysAlisPro 1.171.41.122a (Rigaku OD, 2021)'
_computing_data_collection 'CrysAlisPro 1.171.41.122a (Rigaku OD, 2021)'
_computing_data_reduction 'CrysAlisPro 1.171.41.122a (Rigaku OD, 2021)'
_computing_molecular_graphics 'Olex2 1.5 (Dolomanov et al., 2009)'
_computing_publication_material 'Olex2 1.5 (Dolomanov et al., 2009)'
_computing_structure_refinement 'SHELXL (Sheldrick, 2015b)'
_computing_structure_solution 'SHELXT (Sheldrick, 2015a)'
_diffrn_ambient_environment N~2~
_diffrn_ambient_temperature 160(1)
_diffrn_detector 'CCD plate'
_diffrn_detector_area_resol_mean 10.3801
_diffrn_detector_type Atlas
_diffrn_measured_fraction_theta_full 1.000
_diffrn_measured_fraction_theta_max 1.000
_diffrn_measurement_details
;
List of Runs (angles in degrees, time in seconds):

  # Type    Start    End  Width  t~exp~   \w     \q     \k     \f   Frames
#--------------------------------------------------------------------------
  1  \w    -70.00 109.00   1.00    3.50    --   19.62   0.00-150.00  179
  2  \w    -27.00 101.00   1.00    3.50    --   19.62  19.00 -30.00  128
  3  \w     -7.00  96.00   1.00    3.50    --   19.62  37.00  30.00  103
  4  \w   -110.00 -61.00   1.00    3.50    --  -20.24-178.00 150.00   49
  5  \w    -42.00  13.00   1.00    3.50    --  -20.24 -77.00 -30.00   55
  6  \w   -110.00 -61.00   1.00    3.50    --  -20.24-178.00   0.00   49
  7  \w    -42.00  13.00   1.00    3.50    --  -20.24 -77.00 120.00   55
  8  \w    -15.00  62.00   1.00    3.50    --   19.62 -99.00 150.00   77
  9  \w    -15.00  62.00   1.00    3.50    --   19.62 -99.00 -60.00   77
 10  \w    -42.00  13.00   1.00    3.50    --  -20.24 -77.00  60.00   55
 11  \w    -42.00  13.00   1.00    3.50    --  -20.24 -77.00-150.00   55
 12  \w   -109.00 -58.00   1.00    3.50    --  -20.24 178.00  60.00   51
 13  \w   -110.00 -61.00   1.00    3.50    --  -20.24-178.00 -90.00   49
 14  \w    -15.00  62.00   1.00    3.50    --   19.62 -99.00  60.00   77
 15  \w    -15.00  62.00   1.00    3.50    --   19.62 -99.00-150.00   77
 16  \w    -42.00  13.00   1.00    3.50    --  -20.24 -77.00   0.00   55
 17  \w    -54.00  -2.00   1.00    3.50    --  -20.24  77.00 -60.00   52
;
_diffrn_measurement_device 'four-circle diffractometer'
_diffrn_measurement_device_type 'SuperNova, Dual, Cu at home/near, Atlas'
_diffrn_measurement_method '\w scans'
_diffrn_orient_matrix_type 'CrysAlisPro convention (1999,Acta A55,543-557)'
_diffrn_orient_matrix_UB_11 -0.0084967000
_diffrn_orient_matrix_UB_12 -0.0419602000
_diffrn_orient_matrix_UB_13 -0.0306930000
_diffrn_orient_matrix_UB_21 -0.0828612000
_diffrn_orient_matrix_UB_22 0.0144863000
_diffrn_orient_matrix_UB_23 0.0064660000
_diffrn_orient_matrix_UB_31 0.0145489000
_diffrn_orient_matrix_UB_32 0.0593879000
_diffrn_orient_matrix_UB_33 -0.0592173000
_diffrn_radiation_monochromator mirror
_diffrn_radiation_probe x-ray
_diffrn_radiation_type 'Mo K\a'
_diffrn_radiation_wavelength 0.71073
_diffrn_reflns_av_R_equivalents 0.0366
_diffrn_reflns_av_unetI/netI 0.0235
_diffrn_reflns_Laue_measured_fraction_full 1.000
_diffrn_reflns_Laue_measured_fraction_max 1.000
_diffrn_reflns_limit_h_max 12
_diffrn_reflns_limit_h_min -12
_diffrn_reflns_limit_k_max 15
_diffrn_reflns_limit_k_min -15
_diffrn_reflns_limit_l_max 17
_diffrn_reflns_limit_l_min -17
_diffrn_reflns_number 35415
_diffrn_reflns_point_group_measured_fraction_full 1.000
_diffrn_reflns_point_group_measured_fraction_max 1.000
_diffrn_reflns_theta_full 25.242
_diffrn_reflns_theta_max 30.507
_diffrn_reflns_theta_min 1.924
_diffrn_source 'micro-focus sealed X-ray tube'
_diffrn_source_type 'SuperNova (Mo) X-ray Source'
_exptl_absorpt_coefficient_mu 1.526
_exptl_absorpt_correction_T_max 0.865
_exptl_absorpt_correction_T_min 0.722
_exptl_absorpt_correction_type analytical
_exptl_absorpt_process_details
;
CrysAlisPro 1.171.41.122a (Rigaku Oxford Diffraction, 2021)
Analytical numeric absorption correction using a multifaceted crystal
model based on expressions derived by R.C. Clark & J.S. Reid.
(Clark, R. C. & Reid, J. S. (1995). Acta Cryst. A51, 887-897)
Empirical absorption correction using spherical harmonics,
implemented in SCALE3 ABSPACK scaling algorithm.
;
_exptl_crystal_colour yellow
_exptl_crystal_density_diffrn 1.775
_exptl_crystal_description plate
_exptl_crystal_F_000 512
_exptl_crystal_size_max 0.26
_exptl_crystal_size_mid 0.23
_exptl_crystal_size_min 0.10
_refine_diff_density_max 0.536
_refine_diff_density_min -0.533
_refine_diff_density_rms 0.071
_refine_ls_extinction_coef 0.0012(3)
_refine_ls_extinction_expression Fc^*^=kFc[1+0.001xFc^2^\l^3^/sin(2\q)]^-1/4^
_refine_ls_extinction_method 'SHELXL (Sheldrick, 2015b)'
_refine_ls_goodness_of_fit_ref 1.043
_refine_ls_hydrogen_treatment mixed
_refine_ls_matrix_type full
_refine_ls_number_parameters 255
_refine_ls_number_reflns 5887
_refine_ls_number_restraints 65
_refine_ls_restrained_S_all 1.058
_refine_ls_R_factor_all 0.0250
_refine_ls_R_factor_gt 0.0203
_refine_ls_shift/su_max 0.002
_refine_ls_shift/su_mean 0.000
_refine_ls_structure_factor_coef Fsqd
_refine_ls_weighting_details 'w=1/[\s^2^(Fo^2^)+(0.0169P)^2^+0.6325P] where P=(Fo^2^+2Fc^2^)/3'
_refine_ls_weighting_scheme calc
_refine_ls_wR_factor_gt 0.0466
_refine_ls_wR_factor_ref 0.0494
_reflns_Friedel_coverage 0.000
_reflns_number_gt 5361
_reflns_number_total 5887
_reflns_threshold_expression 'I > 2\s(I)'
_cod_data_source_file d4dt00132j2.cif
_cod_data_source_block hadi0202
_cod_depositor_comments 'Adding full bibliography for 7716171--7716173.cif.'
_cod_original_cell_volume 964.46(8)
_cod_database_code 7716172
_shelx_space_group_comment
;
The symmetry employed for this shelxl refinement is uniquely defined
by the following loop, which should always be used as a source of
symmetry information in preference to the above space-group names.
They are only intended as comments.
;
_shelx_estimated_absorpt_t_max 0.862
_shelx_estimated_absorpt_t_min 0.692
_olex2_refinement_description
;
1. Fixed Uiso
 At 1.2 times of:
  All C(H) groups, All C(H,H) groups
 At 1.5 times of:
  All C(H,H,H,H,H,H) groups
2. Restrained distances
 N3A-C16B = N3B-C16A
 1.15 with sigma of 0.003
 C16B-C15 = C15-C16A
 1.45 with sigma of 0.003
 O1-H1A
 0.82 with sigma of 0.01
3. Restrained planarity
 C15, C16A, N3A, C16B, N3B
 with sigma of 0.1
4. Uiso/Uaniso restraints and constraints
C15 \\sim C16A \\sim N3A \\sim C16B \\sim N3B: within 3A with sigma of 0.005
and sigma for terminal atoms of 0.01 within 3A
5. Others
 Sof(H15D)=Sof(H15E)=Sof(H15F)=Sof(C16B)=Sof(N3B)=1-FVAR(1)
 Sof(H15A)=Sof(H15B)=Sof(H15C)=Sof(C16A)=Sof(N3A)=FVAR(1)
6.a Secondary CH2 refined with riding coordinates:
 C6(H6A,H6B), C7(H7A,H7B), C8(H8A,H8B)
6.b Aromatic/amide H refined with riding coordinates:
 C1(H1), C2(H2), C3(H3), C4(H4), C12(H12), C14(H14)
6.c Idealised Me refined as rotating group:
 C15(H15D,H15E,H15F), C15(H15A,H15B,H15C)
;

loop_
_space_group_symop_operation_xyz
'x, y, z'
'-x, -y, -z'

loop_
_atom_site_label
_atom_site_type_symbol
_atom_site_fract_x
_atom_site_fract_y
_atom_site_fract_z
_atom_site_U_iso_or_equiv
_atom_site_adp_type
_atom_site_occupancy
_atom_site_site_symmetry_order
_atom_site_calc_flag
_atom_site_refinement_flags_posn
_atom_site_refinement_flags_adp
_atom_site_refinement_flags_occupancy
_atom_site_disorder_assembly
_atom_site_disorder_group
C1 C 0.6209(2) 0.81926(17) 0.96768(14) 0.0229(3) Uani 1 1 d . . . . .
H1 H 0.705205 0.783504 1.012600 0.027 Uiso 1 1 calc R U . . .
C2 C 0.4704(2) 0.8292(2) 1.03309(16) 0.0294(4) Uani 1 1 d . . . . .
H2 H 0.451106 0.799657 1.121852 0.035 Uiso 1 1 calc R U . . .
C3 C 0.3489(2) 0.8822(2) 0.96817(18) 0.0323(4) Uani 1 1 d . . . . .
H3 H 0.245157 0.893086 1.010753 0.039 Uiso 1 1 calc R U . . .
C4 C 0.3799(2) 0.91948(19) 0.84005(17) 0.0268(3) Uani 1 1 d . . . . .
H4 H 0.296590 0.954395 0.793965 0.032 Uiso 1 1 calc R U . . .
C5 C 0.53272(18) 0.90593(16) 0.77859(14) 0.0187(3) Uani 1 1 d . . . . .
C6 C 0.56800(18) 0.93812(16) 0.64145(14) 0.0199(3) Uani 1 1 d . . . . .
H6A H 0.641346 1.019251 0.594478 0.024 Uiso 1 1 calc R U . . .
H6B H 0.467865 0.963960 0.608917 0.024 Uiso 1 1 calc R U . . .
C7 C 0.64296(18) 0.81468(17) 0.61810(15) 0.0204(3) Uani 1 1 d . . . . .
H7A H 0.584653 0.728247 0.681155 0.025 Uiso 1 1 calc R U . . .
H7B H 0.632703 0.827881 0.533218 0.025 Uiso 1 1 calc R U . . .
C8 C 0.8704(2) 0.65414(16) 0.65027(15) 0.0211(3) Uani 1 1 d . . . . .
H8A H 0.825303 0.590217 0.738890 0.025 Uiso 1 1 calc R U . . .
H8B H 0.987855 0.652630 0.640266 0.025 Uiso 1 1 calc R U . . .
C9 C 0.82725(19) 0.59994(15) 0.56448(14) 0.0194(3) Uani 1 1 d . . . . .
C10 C 0.88243(19) 0.66882(16) 0.43367(15) 0.0200(3) Uani 1 1 d . . . . .
C11 C 0.8431(2) 0.61464(17) 0.35720(15) 0.0222(3) Uani 1 1 d . . . . .
C12 C 0.7507(2) 0.49543(17) 0.40631(16) 0.0244(3) Uani 1 1 d . . . . .
H12 H 0.724436 0.460168 0.352534 0.029 Uiso 1 1 calc R U . . .
C13 C 0.6979(2) 0.42924(16) 0.53535(16) 0.0236(3) Uani 1 1 d . . . . .
C14 C 0.7345(2) 0.48022(16) 0.61423(15) 0.0226(3) Uani 1 1 d . . . . .
H14 H 0.696173 0.433247 0.702845 0.027 Uiso 1 1 calc R U . . .
Cl1 Cl 0.96367(4) 0.94864(4) 0.87004(3) 0.02213(8) Uani 1 1 d . . . . .
Cl2 Cl 1.13620(4) 0.87402(4) 0.63518(4) 0.02408(8) Uani 1 1 d . . . . .
Cl3 Cl 0.91282(6) 0.70057(5) 0.19510(4) 0.03420(10) Uani 1 1 d . . . . .
Cl4 Cl 0.58152(6) 0.27932(5) 0.60044(5) 0.03493(10) Uani 1 1 d . . . . .
N1 N 0.65201(15) 0.85866(13) 0.84230(11) 0.0163(2) Uani 1 1 d . . . . .
N2 N 0.81293(15) 0.79838(13) 0.62630(12) 0.0158(2) Uani 1 1 d . . . . .
H2A H 0.865(2) 0.849(2) 0.5581(19) 0.023(5) Uiso 1 1 d . . . . .
O1 O 0.97235(16) 0.78472(13) 0.39133(11) 0.0265(3) Uani 1 1 d D . . . .
H1A H 0.981(3) 0.832(2) 0.3162(10) 0.048(7) Uiso 1 1 d D . . . .
Pd1 Pd 0.87998(2) 0.86509(2) 0.74599(2) 0.01469(4) Uani 1 1 d . . . . .
C15 C 0.1973(4) 0.5793(3) 0.9630(3) 0.0811(10) Uani 1 1 d D U . . .
H15D H 0.140047 0.638762 0.896052 0.122 Uiso 0.594(16) 1 calc R U P A 2
H15E H 0.207083 0.627872 1.014045 0.122 Uiso 0.594(16) 1 calc R U P A 2
H15F H 0.138309 0.491689 1.016811 0.122 Uiso 0.594(16) 1 calc R U P A 2
H15A H 0.157540 0.670126 0.908804 0.122 Uiso 0.406(16) 1 calc R U P A 1
H15B H 0.224729 0.584729 1.035672 0.122 Uiso 0.406(16) 1 calc R U P A 1
H15C H 0.114642 0.507984 0.992675 0.122 Uiso 0.406(16) 1 calc R U P A 1
C16A C 0.3370(16) 0.542(2) 0.8920(18) 0.064(2) Uani 0.406(16) 1 d D U P A 1
N3A N 0.4204(16) 0.5218(8) 0.8299(8) 0.067(2) Uani 0.406(16) 1 d . U P A 1
C16B C 0.3540(9) 0.5491(15) 0.9071(12) 0.063(2) Uani 0.594(16) 1 d D U P A 2
N3B N 0.4908(11) 0.5229(6) 0.8706(8) 0.082(2) Uani 0.594(16) 1 d . U P A 2

loop_
_atom_site_aniso_label
_atom_site_aniso_U_11
_atom_site_aniso_U_22
_atom_site_aniso_U_33
_atom_site_aniso_U_23
_atom_site_aniso_U_13
_atom_site_aniso_U_12
C1 0.0218(8) 0.0279(8) 0.0181(7) -0.0090(6) -0.0017(5) -0.0056(6)
C2 0.0259(8) 0.0405(10) 0.0216(7) -0.0159(7) 0.0054(6) -0.0101(7)
C3 0.0185(8) 0.0474(11) 0.0377(9) -0.0281(9) 0.0050(7) -0.0049(7)
C4 0.0153(7) 0.0377(9) 0.0337(9) -0.0217(8) -0.0037(6) 0.0012(6)
C5 0.0156(7) 0.0201(7) 0.0231(7) -0.0120(6) -0.0039(5) 0.0012(5)
C6 0.0178(7) 0.0229(7) 0.0221(7) -0.0120(6) -0.0072(5) 0.0058(5)
C7 0.0175(7) 0.0245(7) 0.0266(7) -0.0166(6) -0.0084(6) 0.0041(6)
C8 0.0264(8) 0.0189(7) 0.0222(7) -0.0115(6) -0.0099(6) 0.0064(6)
C9 0.0223(7) 0.0173(6) 0.0222(7) -0.0117(6) -0.0065(6) 0.0049(5)
C10 0.0203(7) 0.0188(7) 0.0230(7) -0.0112(6) -0.0051(5) 0.0034(5)
C11 0.0230(8) 0.0251(7) 0.0210(7) -0.0128(6) -0.0046(6) 0.0041(6)
C12 0.0267(8) 0.0259(8) 0.0288(8) -0.0185(7) -0.0080(6) 0.0035(6)
C13 0.0236(8) 0.0187(7) 0.0310(8) -0.0140(6) -0.0036(6) 0.0011(6)
C14 0.0260(8) 0.0185(7) 0.0231(7) -0.0099(6) -0.0035(6) 0.0035(6)
Cl1 0.01695(16) 0.03370(19) 0.02097(16) -0.01641(15) -0.00251(12) -0.00330(14)
Cl2 0.01425(16) 0.0355(2) 0.02555(18) -0.01743(16) -0.00029(13) -0.00065(14)
Cl3 0.0434(3) 0.0402(2) 0.02128(18) -0.01508(17) -0.00371(17) -0.0075(2)
Cl4 0.0403(3) 0.0253(2) 0.0422(2) -0.01844(19) -0.00229(19) -0.00779(17)
N1 0.0142(6) 0.0182(6) 0.0170(5) -0.0084(5) -0.0018(4) -0.0015(4)
N2 0.0163(6) 0.0162(5) 0.0169(5) -0.0093(5) -0.0040(4) 0.0026(4)
O1 0.0332(7) 0.0246(6) 0.0227(6) -0.0106(5) -0.0038(5) -0.0060(5)
Pd1 0.01221(5) 0.01789(6) 0.01533(5) -0.00848(4) -0.00269(4) 0.00040(4)
C15 0.0708(19) 0.0627(16) 0.0771(19) -0.0041(15) -0.0026(15) -0.0110(15)
C16A 0.087(3) 0.041(3) 0.054(3) -0.016(3) 0.006(3) -0.020(3)
N3A 0.083(5) 0.052(3) 0.054(3) -0.024(3) 0.012(3) -0.009(3)
C16B 0.089(3) 0.038(2) 0.049(3) -0.0172(19) 0.015(2) -0.017(2)
N3B 0.077(4) 0.055(2) 0.082(3) -0.013(2) 0.013(3) -0.007(2)

loop_
_atom_type_symbol
_atom_type_description
_atom_type_scat_dispersion_real
_atom_type_scat_dispersion_imag
_atom_type_scat_source
C C 0.0033 0.0016 'International Tables Vol C Tables 4.2.6.8 and 6.1.1.4'
H H 0.0000 0.0000 'International Tables Vol C Tables 4.2.6.8 and 6.1.1.4'
Cl Cl 0.1484 0.1585 'International Tables Vol C Tables 4.2.6.8 and 6.1.1.4'
N N 0.0061 0.0033 'International Tables Vol C Tables 4.2.6.8 and 6.1.1.4'
O O 0.0106 0.0060 'International Tables Vol C Tables 4.2.6.8 and 6.1.1.4'
Pd Pd -0.9988 1.0072 'International Tables Vol C Tables 4.2.6.8 and 6.1.1.4'

loop_
_exptl_crystal_face_index_h
_exptl_crystal_face_index_k
_exptl_crystal_face_index_l
_exptl_crystal_face_perp_dist
0 0 -1 0.0563
0 0 1 0.0443
0 5 1 0.1208
0 -5 -4 0.0951
-5 0 -2 0.1186
5 0 1 0.1074
-1 5 2 0.1177
3 0 5 0.0864
2 5 5 0.1416

loop_
_geom_angle_atom_site_label_1
_geom_angle_atom_site_label_2
_geom_angle_atom_site_label_3
_geom_angle
_geom_angle_site_symmetry_1
_geom_angle_site_symmetry_3
_geom_angle_publ_flag
C2 C1 H1 119.0 . . ?
N1 C1 H1 119.0 . . ?
N1 C1 C2 122.00(16) . . ?
C1 C2 H2 120.5 . . ?
C3 C2 C1 119.09(16) . . ?
C3 C2 H2 120.5 . . ?
C2 C3 H3 120.5 . . ?
C2 C3 C4 118.92(16) . . ?
C4 C3 H3 120.5 . . ?
C3 C4 H4 120.0 . . ?
C3 C4 C5 119.92(16) . . ?
C5 C4 H4 120.0 . . ?
C4 C5 C6 121.13(14) . . ?
N1 C5 C4 120.63(14) . . ?
N1 C5 C6 118.21(13) . . ?
C5 C6 H6A 109.2 . . ?
C5 C6 H6B 109.2 . . ?
C5 C6 C7 111.87(13) . . ?
H6A C6 H6B 107.9 . . ?
C7 C6 H6A 109.2 . . ?
C7 C6 H6B 109.2 . . ?
C6 C7 H7A 109.2 . . ?
C6 C7 H7B 109.2 . . ?
H7A C7 H7B 107.9 . . ?
N2 C7 C6 112.03(13) . . ?
N2 C7 H7A 109.2 . . ?
N2 C7 H7B 109.2 . . ?
H8A C8 H8B 107.6 . . ?
C9 C8 H8A 108.7 . . ?
C9 C8 H8B 108.7 . . ?
N2 C8 H8A 108.7 . . ?
N2 C8 H8B 108.7 . . ?
N2 C8 C9 114.14(12) . . ?
C10 C9 C8 120.14(14) . . ?
C14 C9 C8 120.44(14) . . ?
C14 C9 C10 119.41(15) . . ?
C11 C10 C9 118.77(14) . . ?
O1 C10 C9 116.46(14) . . ?
O1 C10 C11 124.77(14) . . ?
C10 C11 Cl3 118.38(12) . . ?
C12 C11 C10 122.03(15) . . ?
C12 C11 Cl3 119.59(13) . . ?
C11 C12 H12 120.9 . . ?
C13 C12 C11 118.22(15) . . ?
C13 C12 H12 120.9 . . ?
C12 C13 C14 121.32(15) . . ?
C12 C13 Cl4 119.52(13) . . ?
C14 C13 Cl4 119.16(13) . . ?
C9 C14 H14 119.9 . . ?
C13 C14 C9 120.25(15) . . ?
C13 C14 H14 119.9 . . ?
C1 N1 Pd1 120.72(11) . . ?
C5 N1 C1 119.38(13) . . ?
C5 N1 Pd1 119.64(10) . . ?
C7 N2 C8 111.76(12) . . ?
C7 N2 H2A 108.4(14) . . ?
C7 N2 Pd1 116.31(9) . . ?
C8 N2 H2A 105.8(14) . . ?
C8 N2 Pd1 111.51(9) . . ?
Pd1 N2 H2A 102.1(14) . . ?
C10 O1 H1A 112.7(19) . . ?
Cl2 Pd1 Cl1 90.740(15) . . ?
N1 Pd1 Cl1 89.62(4) . . ?
N1 Pd1 Cl2 179.33(4) . . ?
N1 Pd1 N2 92.64(5) . . ?
N2 Pd1 Cl1 176.84(4) . . ?
N2 Pd1 Cl2 86.97(4) . . ?
H15D C15 H15E 109.5 . . ?
H15D C15 H15F 109.5 . . ?
H15E C15 H15F 109.5 . . ?
H15A C15 H15B 109.5 . . ?
H15A C15 H15C 109.5 . . ?
H15B C15 H15C 109.5 . . ?
C16A C15 H15A 109.5 . . ?
C16A C15 H15B 109.5 . . ?
C16A C15 H15C 109.5 . . ?
C16B C15 H15D 109.5 . . ?
C16B C15 H15E 109.5 . . ?
C16B C15 H15F 109.5 . . ?
N3A C16A C15 168(2) . . ?
N3B C16B C15 173.4(13) . . ?

loop_
_geom_bond_atom_site_label_1
_geom_bond_atom_site_label_2
_geom_bond_distance
_geom_bond_site_symmetry_2
_geom_bond_publ_flag
C1 H1 0.9500 . ?
C1 C2 1.380(2) . ?
C1 N1 1.3445(19) . ?
C2 H2 0.9500 . ?
C2 C3 1.372(3) . ?
C3 H3 0.9500 . ?
C3 C4 1.380(3) . ?
C4 H4 0.9500 . ?
C4 C5 1.387(2) . ?
C5 C6 1.493(2) . ?
C5 N1 1.3432(19) . ?
C6 H6A 0.9900 . ?
C6 H6B 0.9900 . ?
C6 C7 1.518(2) . ?
C7 H7A 0.9900 . ?
C7 H7B 0.9900 . ?
C7 N2 1.4756(19) . ?
C8 H8A 0.9900 . ?
C8 H8B 0.9900 . ?
C8 C9 1.504(2) . ?
C8 N2 1.4888(19) . ?
C9 C10 1.400(2) . ?
C9 C14 1.389(2) . ?
C10 C11 1.389(2) . ?
C10 O1 1.3542(19) . ?
C11 C12 1.384(2) . ?
C11 Cl3 1.7372(16) . ?
C12 H12 0.9500 . ?
C12 C13 1.378(2) . ?
C13 C14 1.381(2) . ?
C13 Cl4 1.7376(17) . ?
C14 H14 0.9500 . ?
Cl1 Pd1 2.2991(4) . ?
Cl2 Pd1 2.2961(4) . ?
N1 Pd1 2.0355(12) . ?
N2 H2A 0.81(2) . ?
N2 Pd1 2.0599(13) . ?
O1 H1A 0.808(9) . ?
C15 H15D 0.9800 . ?
C15 H15E 0.9800 . ?
C15 H15F 0.9800 . ?
C15 H15A 0.9800 . ?
C15 H15B 0.9800 . ?
C15 H15C 0.9800 . ?
C15 C16A 1.441(3) . ?
C15 C16B 1.442(3) . ?
C16A N3A 0.999(10) . ?
C16B N3B 1.213(8) . ?

loop_
_geom_hbond_atom_site_label_D
_geom_hbond_atom_site_label_H
_geom_hbond_atom_site_label_A
_geom_hbond_distance_DH
_geom_hbond_distance_HA
_geom_hbond_distance_DA
_geom_hbond_angle_DHA
_geom_hbond_site_symmetry_A
_geom_hbond_publ_flag
N2 H2A O1 0.81(2) 2.37(2) 2.9138(18) 125.0(17) . yes
O1 H1A Cl1 0.808(9) 2.418(15) 3.1534(13) 152(2) 2_776 yes

loop_
_geom_torsion_atom_site_label_1
_geom_torsion_atom_site_label_2
_geom_torsion_atom_site_label_3
_geom_torsion_atom_site_label_4
_geom_torsion
_geom_torsion_site_symmetry_1
_geom_torsion_site_symmetry_2
_geom_torsion_site_symmetry_3
_geom_torsion_site_symmetry_4
_geom_torsion_publ_flag
C1 C2 C3 C4 2.2(3) . . . . ?
C2 C1 N1 C5 -1.7(2) . . . . ?
C2 C1 N1 Pd1 172.39(13) . . . . ?
C2 C3 C4 C5 -1.4(3) . . . . ?
C3 C4 C5 C6 176.67(16) . . . . ?
C3 C4 C5 N1 -1.0(3) . . . . ?
C4 C5 C6 C7 -123.55(16) . . . . ?
C4 C5 N1 C1 2.5(2) . . . . ?
C4 C5 N1 Pd1 -171.62(12) . . . . ?
C5 C6 C7 N2 -76.91(16) . . . . ?
C6 C5 N1 C1 -175.18(14) . . . . ?
C6 C5 N1 Pd1 10.66(18) . . . . ?
C6 C7 N2 C8 159.25(13) . . . . ?
C6 C7 N2 Pd1 29.64(16) . . . . ?
C8 C9 C10 C11 178.75(14) . . . . ?
C8 C9 C10 O1 -0.9(2) . . . . ?
C8 C9 C14 C13 -178.69(14) . . . . ?
C9 C8 N2 C7 48.75(17) . . . . ?
C9 C8 N2 Pd1 -179.17(11) . . . . ?
C9 C10 C11 C12 0.3(2) . . . . ?
C9 C10 C11 Cl3 -179.77(12) . . . . ?
C10 C9 C14 C13 0.3(2) . . . . ?
C10 C11 C12 C13 -0.4(2) . . . . ?
C11 C12 C13 C14 0.5(2) . . . . ?
C11 C12 C13 Cl4 179.98(13) . . . . ?
C12 C13 C14 C9 -0.4(2) . . . . ?
C14 C9 C10 C11 -0.3(2) . . . . ?
C14 C9 C10 O1 -179.92(14) . . . . ?
Cl3 C11 C12 C13 179.70(13) . . . . ?
Cl4 C13 C14 C9 -179.96(12) . . . . ?
N1 C1 C2 C3 -0.7(3) . . . . ?
N1 C5 C6 C7 54.16(19) . . . . ?
N2 C8 C9 C10 61.0(2) . . . . ?
N2 C8 C9 C14 -119.96(16) . . . . ?
O1 C10 C11 C12 179.92(15) . . . . ?
O1 C10 C11 Cl3 -0.2(2) . . . . ?
